data_7057495
loop_
_publ_author_name
'Fang, Ming'
'Shao, Li-Jun'
'Shi, Tian-Xing'
'Chen, Ying-Ying'
'Yu, Hong'
'Li, Peng-Fei'
'Wang, Wen-Min'
'Zhao, Bin'

_publ_section_title
;
 Four tetra-nuclear lanthanide complexes based on 8-hydroxyquinolin
 derivatives: magnetic refrigeration and single-molecule magnet behaviour
;
_journal_issue 14
_journal_name_full 'New Journal of Chemistry'
_journal_page_first 11847
_journal_paper_doi 10.1039/C8NJ02161A
_journal_volume 42
_journal_year 2018
_chemical_formula_sum 'C134 H138 Dy4 N18 O16'
_chemical_formula_weight 2906.62
_space_group_IT_number 14
_space_group_name_Hall '-P 2yn'
_space_group_name_H-M_alt 'P 1 21/n 1'
_symmetry_cell_setting monoclinic
_symmetry_space_group_name_Hall '-P 2yn'
_symmetry_space_group_name_H-M 'P 1 21/n 1'
_atom_sites_solution_hydrogens geom
_atom_sites_solution_primary direct
_atom_sites_solution_secondary difmap
_audit_creation_method SHELXL-97
_audit_update_record
;
2018-03-17 deposited with the CCDC.
2018-06-05 downloaded from the CCDC.
;
_cell_angle_alpha 90.00
_cell_angle_beta 114.8280(10)
_cell_angle_gamma 90.00
_cell_formula_units_Z 2
_cell_length_a 18.9972(7)
_cell_length_b 17.3458(6)
_cell_length_c 22.3245(8)
_cell_measurement_reflns_used 9371
_cell_measurement_temperature 293(2)
_cell_measurement_theta_max 28.664
_cell_measurement_theta_min 2.397
_cell_volume 6676.5(4)
_computing_structure_refinement 'SHELXL-97 (Sheldrick, 1997)'
_computing_structure_solution 'SHELXS-97 (Sheldrick, 1990)'
_diffrn_ambient_temperature 293(2)
_diffrn_measured_fraction_theta_full 0.999
_diffrn_measured_fraction_theta_max 0.999
_diffrn_measurement_device_type 'Rigaku Saturn724 CCD'
_diffrn_radiation_monochromator graphite
_diffrn_radiation_source 'fine-focus sealed tube'
_diffrn_radiation_type MoK\a
_diffrn_radiation_wavelength 0.71073
_diffrn_reflns_av_R_equivalents 0.0409
_diffrn_reflns_av_sigmaI/netI 0.0210
_diffrn_reflns_limit_h_max 22
_diffrn_reflns_limit_h_min -22
_diffrn_reflns_limit_k_max 20
_diffrn_reflns_limit_k_min -20
_diffrn_reflns_limit_l_max 26
_diffrn_reflns_limit_l_min -26
_diffrn_reflns_number 125364
_diffrn_reflns_theta_full 25.01
_diffrn_reflns_theta_max 25.01
_diffrn_reflns_theta_min 2.19
_exptl_absorpt_coefficient_mu 2.280
_exptl_absorpt_correction_T_max 0.7876
_exptl_absorpt_correction_T_min 0.5995
_exptl_absorpt_correction_type multi-scan
_exptl_absorpt_process_details 'SADABS; Bruker, 2000'
_exptl_crystal_colour colorless
_exptl_crystal_density_diffrn 1.445
_exptl_crystal_density_method 'not measured'
_exptl_crystal_description block
_exptl_crystal_F_000 2920
_exptl_crystal_size_max 0.25
_exptl_crystal_size_mid 0.14
_exptl_crystal_size_min 0.11
_platon_squeeze_details
;
;
_refine_diff_density_max 1.579
_refine_diff_density_min -0.920
_refine_diff_density_rms 0.102
_refine_ls_extinction_method none
_refine_ls_goodness_of_fit_ref 1.055
_refine_ls_hydrogen_treatment mixed
_refine_ls_matrix_type full
_refine_ls_number_parameters 809
_refine_ls_number_reflns 11783
_refine_ls_number_restraints 121
_refine_ls_restrained_S_all 1.103
_refine_ls_R_factor_all 0.0399
_refine_ls_R_factor_gt 0.0324
_refine_ls_shift/su_max 0.002
_refine_ls_shift/su_mean 0.000
_refine_ls_structure_factor_coef Fsqd
_refine_ls_weighting_details 'calc w=1/[\s^2^(Fo^2^)+(0.0347P)^2^+22.2605P] where P=(Fo^2^+2Fc^2^)/3'
_refine_ls_weighting_scheme calc
_refine_ls_wR_factor_gt 0.0754
_refine_ls_wR_factor_ref 0.0785
_reflns_number_gt 10382
_reflns_number_total 11783
_reflns_threshold_expression >2sigma(I)
_cod_data_source_file c8nj02161a2.cif
_cod_data_source_block 3
_cod_depositor_comments 'Adding full bibliography for 7057494--7057497.cif.'
_cod_original_sg_symbol_H-M P21/n
_cod_database_code 7057495

loop_
_symmetry_equiv_pos_as_xyz
'x, y, z'
'-x+1/2, y+1/2, -z+1/2'
'-x, -y, -z'
'x-1/2, -y-1/2, z-1/2'

loop_
_atom_site_label
_atom_site_type_symbol
_atom_site_fract_x
_atom_site_fract_y
_atom_site_fract_z
_atom_site_U_iso_or_equiv
_atom_site_adp_type
_atom_site_occupancy
_atom_site_symmetry_multiplicity
_atom_site_calc_flag
_atom_site_refinement_flags
_atom_site_disorder_assembly
_atom_site_disorder_group
Dy1 Dy 0.648217(11) 0.547426(11) 0.632261(9) 0.01666(6) Uani 1 1 d . . .
Dy2 Dy 0.444912(11) 0.593961(11) 0.494887(9) 0.01718(6) Uani 1 1 d . . .
O5 O 0.73038(17) 0.61046(17) 0.59487(14) 0.0260(7) Uani 1 1 d . . .
O2 O 0.43181(15) 0.45613(16) 0.48064(13) 0.0173(6) Uani 1 1 d . . .
O1 O 0.31675(16) 0.55833(17) 0.41683(13) 0.0213(6) Uani 1 1 d . . .
O6 O 0.38205(18) 0.70014(17) 0.50850(15) 0.0290(7) Uani 1 1 d . . .
O3 O 0.56099(17) 0.44237(16) 0.61132(13) 0.0217(6) Uani 1 1 d . . .
O7 O 0.51251(18) 0.70216(17) 0.48392(14) 0.0282(7) Uani 1 1 d . . .
N7 N 0.3871(2) 0.5485(2) 0.57252(17) 0.0237(8) Uani 1 1 d . . .
O4 O 0.70251(17) 0.64696(17) 0.70541(14) 0.0254(7) Uani 1 1 d . . .
N4 N 0.6317(2) 0.5014(2) 0.73329(16) 0.0229(8) Uani 1 1 d . . .
C20 C 0.5715(2) 0.4516(2) 0.7206(2) 0.0212(9) Uani 1 1 d . . .
C37 C 0.5288(3) 0.6527(3) 0.7116(2) 0.0351(11) Uani 1 1 d . . .
H37 H 0.5729 0.6826 0.7216 0.042 Uiso 1 1 calc R . .
N1 N 0.2147(2) 0.5070(2) 0.29792(17) 0.0239(8) Uani 1 1 d . . .
N8 N 0.4008(3) 0.5857(4) 0.7921(2) 0.0638(16) Uani 1 1 d . . .
N5 N 0.4637(3) 0.3570(3) 0.8054(2) 0.0465(12) Uani 1 1 d . . .
C18 C 0.5907(3) 0.4565(3) 0.8343(2) 0.0385(12) Uani 1 1 d . . .
H18 H 0.5777 0.4415 0.8684 0.046 Uiso 1 1 calc R . .
C48 C 0.7838(4) 0.8257(3) 0.7590(3) 0.0512(15) Uani 1 1 d . . .
H48A H 0.8191 0.8321 0.7388 0.077 Uiso 1 1 calc R . .
H48B H 0.7991 0.8586 0.7969 0.077 Uiso 1 1 calc R . .
H48C H 0.7323 0.8391 0.7279 0.077 Uiso 1 1 calc R . .
O8 O 0.52764(16) 0.61279(17) 0.60861(13) 0.0218(6) Uani 1 1 d . . .
C57 C 0.3244(4) 0.7614(4) 0.5950(3) 0.066(2) Uani 1 1 d . . .
H57A H 0.3019 0.7146 0.5720 0.099 Uiso 1 1 calc R . .
H57B H 0.2874 0.7876 0.6066 0.099 Uiso 1 1 calc R . .
H57C H 0.3698 0.7495 0.6343 0.099 Uiso 1 1 calc R . .
C49 C 0.7849(4) 0.7434(3) 0.7797(3) 0.0443(12) Uani 1 1 d U . .
N2 N 0.0057(2) 0.6436(3) 0.3239(2) 0.0437(11) Uani 1 1 d . . .
C21 C 0.5334(2) 0.4225(2) 0.65468(19) 0.0194(9) Uani 1 1 d . . .
C19 C 0.5475(3) 0.4287(3) 0.7701(2) 0.0296(10) Uani 1 1 d . . .
C63 C 0.5184(3) 0.7712(3) 0.5050(2) 0.0359(12) Uani 1 1 d . . .
C8 C 0.1386(3) 0.6455(3) 0.4110(2) 0.0352(11) Uani 1 1 d . . .
H8 H 0.1231 0.6757 0.4377 0.042 Uiso 1 1 calc R . .
C6 C 0.2435(2) 0.5789(2) 0.3970(2) 0.0213(9) Uani 1 1 d . . .
C35 C 0.4233(3) 0.5779(3) 0.6353(2) 0.0255(10) Uani 1 1 d . . .
C16 C 0.6692(3) 0.5272(3) 0.7944(2) 0.0319(11) Uani 1 1 d . . .
H16 H 0.7098 0.5617 0.8030 0.038 Uiso 1 1 calc R . .
C52 C 0.7898(3) 0.6528(3) 0.6247(2) 0.0322(11) Uani 1 1 d . . .
C4 C 0.1091(3) 0.5771(3) 0.3088(2) 0.0289(10) Uani 1 1 d . . .
C50 C 0.7613(3) 0.6900(3) 0.7190(2) 0.0288(10) Uani 1 1 d . . .
C17 C 0.6513(3) 0.5054(3) 0.8468(2) 0.0405(13) Uani 1 1 d . . .
H17 H 0.6802 0.5239 0.8893 0.049 Uiso 1 1 calc R . .
C3 C 0.0590(3) 0.5524(3) 0.2449(2) 0.0378(12) Uani 1 1 d . . .
H3 H 0.0071 0.5669 0.2266 0.045 Uiso 1 1 calc R . .
C1 C 0.1642(3) 0.4853(3) 0.2383(2) 0.0312(11) Uani 1 1 d . . .
H1 H 0.1818 0.4536 0.2138 0.037 Uiso 1 1 calc R . .
C2 C 0.0869(3) 0.5073(3) 0.2102(3) 0.0420(13) Uani 1 1 d . . .
H2 H 0.0544 0.4911 0.1678 0.050 Uiso 1 1 calc R . .
C24 C 0.4834(3) 0.3779(3) 0.7532(2) 0.0335(11) Uani 1 1 d . . .
C64 C 0.5862(3) 0.8201(3) 0.5054(3) 0.0455(14) Uani 1 1 d . . .
C7 C 0.2163(3) 0.6237(3) 0.4340(2) 0.0319(11) Uani 1 1 d . . .
H7 H 0.2511 0.6399 0.4757 0.038 Uiso 1 1 calc R . .
C31 C 0.3217(3) 0.5103(3) 0.5569(2) 0.0309(11) Uani 1 1 d . . .
H31 H 0.2972 0.4897 0.5147 0.037 Uiso 1 1 calc R . .
C39 C 0.4318(3) 0.6023(4) 0.7461(2) 0.0434(14) Uani 1 1 d . . .
C32 C 0.2870(3) 0.4992(4) 0.6007(3) 0.0424(13) Uani 1 1 d . . .
H32 H 0.2407 0.4720 0.5873 0.051 Uiso 1 1 calc R . .
C5 C 0.1877(2) 0.5537(3) 0.3333(2) 0.0234(9) Uani 1 1 d . . .
C22 C 0.4704(3) 0.3749(3) 0.6407(2) 0.0259(10) Uani 1 1 d . . .
H22 H 0.4434 0.3567 0.5979 0.031 Uiso 1 1 calc R . .
C53 C 0.8491(3) 0.6601(3) 0.5942(3) 0.0492(15) Uani 1 1 d . . .
C9 C 0.0844(3) 0.6232(3) 0.3495(2) 0.0332(11) Uani 1 1 d . . .
C67 C 0.6292(4) 0.7786(4) 0.4694(4) 0.076(2) Uani 1 1 d . . .
H67A H 0.6485 0.7299 0.4904 0.114 Uiso 1 1 calc R . .
H67B H 0.6717 0.8099 0.4712 0.114 Uiso 1 1 calc R . .
H67C H 0.5940 0.7701 0.4241 0.114 Uiso 1 1 calc R . .
C60 C 0.3470(3) 0.8136(3) 0.5502(3) 0.0472(14) Uani 1 1 d . . .
C51 C 0.8062(3) 0.6914(3) 0.6835(2) 0.0360(12) Uani 1 1 d . . .
H51 H 0.8513 0.7208 0.7007 0.043 Uiso 1 1 calc R . .
C38 C 0.4972(3) 0.6452(3) 0.7581(2) 0.0438(14) Uani 1 1 d . . .
H38 H 0.5215 0.6702 0.7985 0.053 Uiso 1 1 calc R . .
C61 C 0.4026(3) 0.7687(3) 0.5283(2) 0.0354(12) Uani 1 1 d . . .
C23 C 0.4459(3) 0.3532(3) 0.6893(2) 0.0323(11) Uani 1 1 d . . .
H23 H 0.4029 0.3211 0.6779 0.039 Uiso 1 1 calc R . .
C34 C 0.3916(3) 0.5697(3) 0.6822(2) 0.0345(11) Uani 1 1 d . . .
C10 C -0.0250(3) 0.6617(5) 0.3605(3) 0.0627(19) Uani 1 1 d . . .
H10 H 0.0055 0.6598 0.4057 0.075 Uiso 1 1 calc R . .
C11 C -0.1058(3) 0.6860(4) 0.3386(3) 0.0529(16) Uani 1 1 d . . .
C58 C 0.2751(4) 0.8333(4) 0.4882(3) 0.0606(18) Uani 1 1 d . . .
H58A H 0.2524 0.7868 0.4648 0.091 Uiso 1 1 calc R . .
H58B H 0.2892 0.8663 0.4605 0.091 Uiso 1 1 calc R . .
H58C H 0.2383 0.8593 0.5002 0.091 Uiso 1 1 calc R . .
C62 C 0.4676(3) 0.8038(3) 0.5285(3) 0.0434(13) Uani 1 1 d . . .
H62 H 0.4787 0.8534 0.5457 0.052 Uiso 1 1 calc R . .
C25 C 0.4310(3) 0.2945(4) 0.8053(3) 0.0532(16) Uani 1 1 d . . .
H25 H 0.4181 0.2610 0.7698 0.064 Uiso 1 1 calc R . .
C33 C 0.3214(3) 0.5284(4) 0.6625(3) 0.0452(14) Uani 1 1 d . . .
H33 H 0.2989 0.5213 0.6919 0.054 Uiso 1 1 calc R . .
C54 C 0.9295(4) 0.6308(5) 0.6461(4) 0.081(2) Uani 1 1 d . . .
H54A H 0.9446 0.6603 0.6860 0.121 Uiso 1 1 calc R . .
H54B H 0.9676 0.6368 0.6288 0.121 Uiso 1 1 calc R . .
H54C H 0.9255 0.5774 0.6555 0.121 Uiso 1 1 calc R . .
C36 C 0.4949(3) 0.6161(3) 0.6512(2) 0.0249(10) Uani 1 1 d . . .
C41 C 0.4061(5) 0.5721(4) 0.8997(3) 0.086(2) Uani 1 1 d GU . .
C42A C 0.3275(4) 0.5759(6) 0.8851(3) 0.085(5) Uani 0.522(8) 1 d PG A 1
H42A H 0.2921 0.5907 0.8432 0.102 Uiso 0.522(8) 1 calc PR A 1
C43A C 0.3017(4) 0.5575(8) 0.9332(4) 0.110(8) Uani 0.522(8) 1 d PG A 1
H43A H 0.2491 0.5600 0.9234 0.133 Uiso 0.522(8) 1 calc PR A 1
N9A N 0.3546(6) 0.5353(7) 0.9958(4) 0.074(4) Uani 0.522(8) 1 d PGU A 1
C44A C 0.4332(5) 0.5316(7) 1.0104(3) 0.086(5) Uani 0.522(8) 1 d PG A 1
H44A H 0.4686 0.5168 1.0523 0.103 Uiso 0.522(8) 1 calc PR A 1
C45A C 0.4590(4) 0.5500(6) 0.9624(3) 0.082(5) Uani 0.522(8) 1 d PG A 1
H45A H 0.5116 0.5475 0.9721 0.098 Uiso 0.522(8) 1 calc PR A 1
C42B C 0.3889(11) 0.6156(11) 0.9436(8) 0.086(5) Uani 0.478(8) 1 d PU A 2
H42B H 0.3996 0.6681 0.9460 0.103 Uiso 0.478(8) 1 calc PR A 2
C43B C 0.3565(11) 0.5861(11) 0.9845(9) 0.079(5) Uani 0.478(8) 1 d PU A 2
H43B H 0.3577 0.6155 1.0198 0.095 Uiso 0.478(8) 1 calc PR A 2
N9B N 0.3233(11) 0.5153(10) 0.9736(9) 0.086(5) Uani 0.478(8) 1 d PU A 2
C44B C 0.3243(11) 0.4733(12) 0.9263(9) 0.085(5) Uani 0.478(8) 1 d PU A 2
H44B H 0.3067 0.4227 0.9210 0.102 Uiso 0.478(8) 1 calc PR A 2
C45B C 0.3529(9) 0.5061(12) 0.8820(8) 0.078(5) Uani 0.478(8) 1 d PU A 2
H45B H 0.3371 0.4847 0.8402 0.093 Uiso 0.478(8) 1 calc PR A 2
C40 C 0.4333(6) 0.5948(5) 0.8496(3) 0.095(3) Uani 1 1 d . A .
H40 H 0.4815 0.6189 0.8650 0.114 Uiso 1 1 calc R . .
C55 C 0.8609(4) 0.7436(4) 0.5816(4) 0.071(2) Uani 1 1 d . . .
H55A H 0.8123 0.7657 0.5522 0.107 Uiso 1 1 calc R . .
H55B H 0.8972 0.7470 0.5621 0.107 Uiso 1 1 calc R . .
H55C H 0.8808 0.7714 0.6227 0.107 Uiso 1 1 calc R . .
C65 C 0.6446(4) 0.8299(5) 0.5767(3) 0.077(2) Uani 1 1 d . . .
H65A H 0.6193 0.8514 0.6020 0.116 Uiso 1 1 calc R . .
H65B H 0.6853 0.8639 0.5784 0.116 Uiso 1 1 calc R . .
H65C H 0.6663 0.7806 0.5946 0.116 Uiso 1 1 calc R . .
C46 C 0.7266(5) 0.7383(5) 0.8109(4) 0.079(2) Uani 1 1 d U . .
H46A H 0.7463 0.7664 0.8518 0.118 Uiso 1 1 calc R . .
H46B H 0.7191 0.6853 0.8192 0.118 Uiso 1 1 calc R . .
H46C H 0.6779 0.7602 0.7813 0.118 Uiso 1 1 calc R . .
C66 C 0.5586(5) 0.8975(4) 0.4736(5) 0.107(4) Uani 1 1 d . . .
H66A H 0.5208 0.8903 0.4290 0.160 Uiso 1 1 calc R . .
H66B H 0.6018 0.9261 0.4734 0.160 Uiso 1 1 calc R . .
H66C H 0.5357 0.9255 0.4980 0.160 Uiso 1 1 calc R . .
C56 C 0.8278(5) 0.6128(6) 0.5353(5) 0.112(4) Uani 1 1 d . . .
H56A H 0.8252 0.5597 0.5464 0.168 Uiso 1 1 calc R . .
H56B H 0.8660 0.6187 0.5180 0.168 Uiso 1 1 calc R . .
H56C H 0.7781 0.6289 0.5027 0.168 Uiso 1 1 calc R . .
C59 C 0.3825(5) 0.8879(4) 0.5876(5) 0.093(3) Uani 1 1 d . . .
H59A H 0.3471 0.9112 0.6028 0.139 Uiso 1 1 calc R . .
H59B H 0.3923 0.9230 0.5587 0.139 Uiso 1 1 calc R . .
H59C H 0.4303 0.8762 0.6247 0.139 Uiso 1 1 calc R . .
C47 C 0.8633(5) 0.7210(5) 0.8315(4) 0.084(2) Uani 1 1 d U . .
H47A H 0.9016 0.7284 0.8146 0.126 Uiso 1 1 calc R . .
H47B H 0.8625 0.6678 0.8431 0.126 Uiso 1 1 calc R . .
H47C H 0.8757 0.7526 0.8699 0.126 Uiso 1 1 calc R . .
C13 C -0.2158(5) 0.7220(6) 0.3584(5) 0.100(3) Uani 1 1 d U . .
H13 H -0.2360 0.7300 0.3893 0.120 Uiso 1 1 calc R . .
C12 C -0.1399(5) 0.6966(7) 0.3803(5) 0.104(3) Uani 1 1 d U . .
H12 H -0.1115 0.6867 0.4250 0.124 Uiso 1 1 calc R . .
N3 N -0.2575(5) 0.7343(7) 0.3001(5) 0.142(4) Uani 1 1 d U . .
C15 C -0.1468(5) 0.7048(7) 0.2756(5) 0.118(3) Uani 1 1 d U . .
H15 H -0.1267 0.6974 0.2446 0.142 Uiso 1 1 calc R . .
C14 C -0.2203(7) 0.7357(9) 0.2575(7) 0.151(5) Uani 1 1 d U . .
H14 H -0.2455 0.7580 0.2160 0.182 Uiso 1 1 calc R . .
C26 C 0.4127(3) 0.2735(3) 0.8616(2) 0.069(2) Uani 1 1 d GU . .
C27 C 0.4274(4) 0.3253(3) 0.9129(3) 0.127(4) Uani 1 1 d GU . .
H27 H 0.4458 0.3745 0.9107 0.153 Uiso 1 1 calc R . .
C28 C 0.4146(4) 0.3038(4) 0.9675(3) 0.157(5) Uani 1 1 d GU . .
H28 H 0.4245 0.3385 1.0019 0.189 Uiso 1 1 calc R . .
N6 N 0.3871(4) 0.2304(5) 0.9707(3) 0.144(4) Uani 1 1 d GU . .
C29 C 0.3724(4) 0.1785(3) 0.9194(4) 0.138(4) Uani 1 1 d GU . .
H29 H 0.3540 0.1294 0.9215 0.166 Uiso 1 1 calc R . .
C30 C 0.3851(3) 0.2001(3) 0.8648(3) 0.103(3) Uani 1 1 d GU . .
H30 H 0.3753 0.1654 0.8304 0.124 Uiso 1 1 calc R . .

loop_
_atom_site_aniso_label
_atom_site_aniso_U_11
_atom_site_aniso_U_22
_atom_site_aniso_U_33
_atom_site_aniso_U_23
_atom_site_aniso_U_13
_atom_site_aniso_U_12
Dy1 0.01753(10) 0.01982(11) 0.01165(10) -0.00168(7) 0.00516(8) -0.00224(8)
Dy2 0.01911(11) 0.01882(10) 0.01207(10) -0.00109(8) 0.00503(8) 0.00054(8)
O5 0.0286(17) 0.0274(16) 0.0232(16) -0.0007(13) 0.0120(14) -0.0064(14)
O2 0.0183(14) 0.0227(15) 0.0108(13) -0.0008(11) 0.0061(11) 0.0003(12)
O1 0.0171(15) 0.0275(16) 0.0169(14) -0.0048(12) 0.0048(12) 0.0001(12)
O6 0.0287(17) 0.0234(17) 0.0282(17) -0.0033(14) 0.0054(14) 0.0059(14)
O3 0.0276(16) 0.0230(15) 0.0137(14) 0.0011(12) 0.0079(12) -0.0045(13)
O7 0.0380(18) 0.0205(16) 0.0212(16) 0.0010(13) 0.0078(14) -0.0054(14)
N7 0.026(2) 0.028(2) 0.0155(18) 0.0019(15) 0.0069(15) 0.0061(16)
O4 0.0290(16) 0.0237(16) 0.0203(15) -0.0055(13) 0.0073(13) -0.0064(14)
N4 0.0266(19) 0.029(2) 0.0135(17) -0.0006(15) 0.0086(15) -0.0020(16)
C20 0.021(2) 0.025(2) 0.017(2) 0.0055(18) 0.0083(17) 0.0028(18)
C37 0.035(3) 0.044(3) 0.024(2) -0.009(2) 0.010(2) 0.004(2)
N1 0.0254(19) 0.027(2) 0.0174(18) -0.0005(16) 0.0067(15) 0.0007(16)
N8 0.061(3) 0.113(5) 0.027(3) -0.006(3) 0.028(2) 0.008(3)
N5 0.037(2) 0.075(3) 0.031(2) 0.013(2) 0.018(2) -0.011(2)
C18 0.045(3) 0.055(3) 0.019(2) 0.004(2) 0.017(2) -0.006(3)
C48 0.074(4) 0.036(3) 0.050(3) -0.016(3) 0.033(3) -0.010(3)
O8 0.0233(15) 0.0266(16) 0.0139(14) -0.0033(12) 0.0063(12) 0.0019(13)
C57 0.087(5) 0.072(5) 0.043(3) 0.001(3) 0.031(3) 0.040(4)
C49 0.071(3) 0.028(3) 0.032(3) -0.017(2) 0.019(2) -0.020(2)
N2 0.024(2) 0.061(3) 0.043(3) -0.002(2) 0.011(2) 0.011(2)
C21 0.022(2) 0.021(2) 0.015(2) 0.0028(17) 0.0073(17) 0.0027(17)
C19 0.031(2) 0.039(3) 0.020(2) 0.006(2) 0.012(2) 0.000(2)
C63 0.045(3) 0.025(3) 0.023(2) 0.004(2) 0.000(2) -0.003(2)
C8 0.032(3) 0.047(3) 0.031(3) -0.003(2) 0.018(2) 0.010(2)
C6 0.021(2) 0.024(2) 0.019(2) 0.0026(18) 0.0086(18) 0.0039(18)
C35 0.029(2) 0.030(2) 0.019(2) 0.0030(19) 0.0112(19) 0.009(2)
C16 0.033(3) 0.042(3) 0.018(2) -0.004(2) 0.008(2) -0.009(2)
C52 0.028(2) 0.030(3) 0.040(3) 0.002(2) 0.016(2) -0.009(2)
C4 0.024(2) 0.032(3) 0.028(2) 0.003(2) 0.008(2) 0.001(2)
C50 0.034(3) 0.024(2) 0.020(2) -0.0024(19) 0.003(2) -0.002(2)
C17 0.048(3) 0.055(3) 0.016(2) -0.006(2) 0.011(2) -0.009(3)
C3 0.026(3) 0.047(3) 0.031(3) -0.001(2) 0.002(2) 0.009(2)
C1 0.028(2) 0.039(3) 0.022(2) -0.010(2) 0.006(2) 0.002(2)
C2 0.033(3) 0.049(3) 0.029(3) -0.009(2) -0.002(2) 0.005(2)
C24 0.031(3) 0.047(3) 0.026(2) 0.011(2) 0.016(2) 0.000(2)
C64 0.047(3) 0.029(3) 0.047(3) 0.003(2) 0.006(3) -0.009(2)
C7 0.028(2) 0.043(3) 0.024(2) -0.005(2) 0.010(2) 0.003(2)
C31 0.028(2) 0.042(3) 0.023(2) 0.001(2) 0.011(2) -0.002(2)
C39 0.043(3) 0.066(4) 0.026(3) -0.004(3) 0.019(2) 0.008(3)
C32 0.032(3) 0.066(4) 0.035(3) 0.004(3) 0.019(2) -0.004(3)
C5 0.020(2) 0.031(2) 0.018(2) 0.0032(19) 0.0063(18) 0.0028(19)
C22 0.025(2) 0.030(2) 0.020(2) 0.0025(19) 0.0077(19) -0.0043(19)
C53 0.047(3) 0.046(3) 0.066(4) -0.008(3) 0.035(3) -0.019(3)
C9 0.025(2) 0.042(3) 0.032(3) 0.003(2) 0.011(2) 0.007(2)
C67 0.077(5) 0.062(4) 0.094(6) -0.010(4) 0.042(4) -0.037(4)
C60 0.051(3) 0.037(3) 0.040(3) -0.009(3) 0.005(3) 0.014(3)
C51 0.027(2) 0.034(3) 0.041(3) -0.012(2) 0.008(2) -0.016(2)
C38 0.050(3) 0.062(4) 0.017(2) -0.012(2) 0.012(2) 0.009(3)
C61 0.040(3) 0.026(3) 0.026(2) -0.007(2) 0.001(2) 0.008(2)
C23 0.027(2) 0.039(3) 0.032(3) 0.006(2) 0.012(2) -0.007(2)
C34 0.038(3) 0.049(3) 0.020(2) 0.004(2) 0.017(2) 0.010(2)
C10 0.032(3) 0.110(6) 0.048(4) 0.003(4) 0.019(3) 0.010(3)
C11 0.028(3) 0.078(4) 0.052(4) 0.005(3) 0.016(3) 0.010(3)
C58 0.061(4) 0.067(4) 0.049(4) 0.009(3) 0.018(3) 0.034(3)
C62 0.052(3) 0.021(2) 0.046(3) -0.012(2) 0.009(3) -0.003(2)
C25 0.033(3) 0.081(5) 0.045(3) 0.027(3) 0.016(3) -0.003(3)
C33 0.042(3) 0.073(4) 0.032(3) 0.007(3) 0.026(2) 0.002(3)
C54 0.058(4) 0.082(5) 0.115(7) 0.011(5) 0.049(5) -0.005(4)
C36 0.030(2) 0.029(2) 0.015(2) 0.0019(18) 0.0083(19) 0.013(2)
C41 0.132(7) 0.095(5) 0.050(4) -0.008(4) 0.058(4) -0.013(5)
C42A 0.097(12) 0.133(16) 0.028(7) -0.006(8) 0.028(7) 0.000(11)
C43A 0.116(15) 0.18(2) 0.040(8) 0.034(12) 0.041(9) -0.012(15)
N9A 0.091(8) 0.107(9) 0.042(6) -0.009(6) 0.046(6) -0.017(7)
C44A 0.093(12) 0.141(16) 0.033(7) -0.001(8) 0.036(7) 0.009(11)
C45A 0.095(11) 0.127(14) 0.034(7) -0.013(8) 0.036(7) -0.006(10)
C42B 0.099(9) 0.085(9) 0.077(9) 0.003(7) 0.041(7) 0.017(7)
C43B 0.099(9) 0.087(9) 0.066(8) 0.006(7) 0.049(7) 0.010(8)
N9B 0.090(9) 0.090(9) 0.085(9) -0.014(7) 0.045(7) -0.005(7)
C44B 0.092(9) 0.102(10) 0.074(8) 0.008(7) 0.048(7) -0.009(7)
C45B 0.073(8) 0.117(10) 0.051(7) 0.005(7) 0.034(6) -0.003(7)
C40 0.127(7) 0.133(8) 0.036(4) -0.023(4) 0.044(4) -0.051(6)
C55 0.079(5) 0.077(5) 0.072(5) -0.005(4) 0.047(4) -0.033(4)
C65 0.055(4) 0.092(6) 0.064(4) -0.011(4) 0.004(3) -0.024(4)
C46 0.089(3) 0.078(3) 0.075(3) -0.0058(19) 0.039(2) -0.0111(19)
C66 0.078(6) 0.059(5) 0.167(10) 0.054(6) 0.036(6) -0.007(4)
C56 0.130(8) 0.131(8) 0.139(8) -0.084(7) 0.119(7) -0.093(7)
C59 0.081(5) 0.061(5) 0.123(7) -0.053(5) 0.029(5) 0.013(4)
C47 0.082(2) 0.077(3) 0.077(3) -0.0091(19) 0.0174(17) 0.0101(19)
C13 0.066(5) 0.146(7) 0.103(6) 0.011(5) 0.050(5) 0.030(5)
C12 0.062(4) 0.176(8) 0.086(5) 0.003(5) 0.045(4) 0.028(5)
N3 0.068(5) 0.218(8) 0.138(7) -0.022(6) 0.042(5) 0.044(5)
C15 0.062(5) 0.188(8) 0.095(6) -0.010(6) 0.023(4) 0.041(5)
C14 0.098(7) 0.207(10) 0.138(8) 0.007(7) 0.039(6) 0.046(7)
C26 0.044(3) 0.101(5) 0.066(4) 0.036(4) 0.028(3) -0.007(3)
C27 0.138(7) 0.186(8) 0.081(5) 0.014(6) 0.069(5) -0.056(6)
C28 0.167(8) 0.216(10) 0.119(7) 0.031(7) 0.089(7) -0.047(7)
N6 0.125(6) 0.192(8) 0.131(6) 0.075(6) 0.071(5) -0.007(6)
C29 0.134(7) 0.155(8) 0.164(8) 0.063(7) 0.099(7) -0.004(6)
C30 0.091(5) 0.116(6) 0.133(7) 0.061(5) 0.077(5) 0.011(5)

loop_
_atom_type_symbol
_atom_type_description
_atom_type_scat_dispersion_real
_atom_type_scat_dispersion_imag
_atom_type_scat_source
C C 0.0033 0.0016 'International Tables Vol C Tables 4.2.6.8 and 6.1.1.4'
H H 0.0000 0.0000 'International Tables Vol C Tables 4.2.6.8 and 6.1.1.4'
Dy Dy -0.1892 4.4098 'International Tables Vol C Tables 4.2.6.8 and 6.1.1.4'
N N 0.0061 0.0033 'International Tables Vol C Tables 4.2.6.8 and 6.1.1.4'
O O 0.0106 0.0060 'International Tables Vol C Tables 4.2.6.8 and 6.1.1.4'

loop_
_geom_angle_atom_site_label_1
_geom_angle_atom_site_label_2
_geom_angle_atom_site_label_3
_geom_angle
_geom_angle_site_symmetry_1
_geom_angle_site_symmetry_3
O4 Dy1 O5 74.57(10) . .
O4 Dy1 O2 132.88(10) . 3_666
O5 Dy1 O2 81.72(10) . 3_666
O4 Dy1 O1 141.19(10) . 3_666
O5 Dy1 O1 80.62(10) . 3_666
O2 Dy1 O1 70.27(9) 3_666 3_666
O4 Dy1 O3 141.57(10) . .
O5 Dy1 O3 143.85(10) . .
O2 Dy1 O3 71.51(9) 3_666 .
O1 Dy1 O3 67.87(10) 3_666 .
O4 Dy1 O8 84.49(10) . .
O5 Dy1 O8 114.80(10) . .
O2 Dy1 O8 69.35(9) 3_666 .
O1 Dy1 O8 133.54(9) 3_666 .
O3 Dy1 O8 78.29(10) . .
O4 Dy1 N4 77.92(11) . .
O5 Dy1 N4 145.03(11) . .
O2 Dy1 N4 133.23(10) 3_666 .
O1 Dy1 N4 109.37(11) 3_666 .
O3 Dy1 N4 66.19(10) . .
O8 Dy1 N4 83.18(11) . .
O4 Dy1 N1 78.94(11) . 3_666
O5 Dy1 N1 74.37(11) . 3_666
O2 Dy1 N1 132.48(10) 3_666 3_666
O1 Dy1 N1 65.76(10) 3_666 3_666
O3 Dy1 N1 106.35(11) . 3_666
O8 Dy1 N1 158.17(10) . 3_666
N4 Dy1 N1 79.54(11) . 3_666
O4 Dy1 Dy2 174.28(7) . 3_666
O5 Dy1 Dy2 102.62(7) . 3_666
O2 Dy1 Dy2 41.39(7) 3_666 3_666
O1 Dy1 Dy2 41.37(7) 3_666 3_666
O3 Dy1 Dy2 41.51(7) . 3_666
O8 Dy1 Dy2 92.32(7) . 3_666
N4 Dy1 Dy2 106.47(8) . 3_666
N1 Dy1 Dy2 105.28(8) 3_666 3_666
O4 Dy1 Dy2 113.95(8) . .
O5 Dy1 Dy2 102.34(7) . .
O2 Dy1 Dy2 33.96(7) 3_666 .
O1 Dy1 Dy2 100.09(7) 3_666 .
O3 Dy1 Dy2 67.84(7) . .
O8 Dy1 Dy2 35.73(6) . .
N4 Dy1 Dy2 108.37(8) . .
N1 Dy1 Dy2 165.72(8) 3_666 .
Dy2 Dy1 Dy2 61.444(6) 3_666 .
O6 Dy2 O2 142.87(10) . 3_666
O6 Dy2 O7 73.04(11) . .
O2 Dy2 O7 77.46(10) 3_666 .
O6 Dy2 O8 84.00(10) . .
O2 Dy2 O8 69.75(9) 3_666 .
O7 Dy2 O8 81.74(10) . .
O6 Dy2 O1 82.92(10) . .
O2 Dy2 O1 133.16(9) 3_666 .
O7 Dy2 O1 124.22(10) . .
O8 Dy2 O1 145.27(10) . .
O6 Dy2 O3 122.06(10) . 3_666
O2 Dy2 O3 76.16(9) 3_666 3_666
O7 Dy2 O3 84.71(10) . 3_666
O8 Dy2 O3 145.28(10) . 3_666
O1 Dy2 O3 66.75(9) . 3_666
O6 Dy2 O2 141.86(10) . .
O2 Dy2 O2 72.55(11) 3_666 .
O7 Dy2 O2 144.18(10) . .
O8 Dy2 O2 105.19(9) . .
O1 Dy2 O2 68.44(9) . .
O3 Dy2 O2 69.60(9) 3_666 .
O6 Dy2 N7 76.08(11) . .
O2 Dy2 N7 113.79(10) 3_666 .
O7 Dy2 N7 137.22(11) . .
O8 Dy2 N7 66.13(11) . .
O1 Dy2 N7 79.52(11) . .
O3 Dy2 N7 137.43(11) 3_666 .
O2 Dy2 N7 74.40(10) . .
O6 Dy2 Dy1 122.85(8) . 3_666
O2 Dy2 Dy1 92.49(7) 3_666 3_666
O7 Dy2 Dy1 124.88(7) . 3_666
O8 Dy2 Dy1 144.99(7) . 3_666
O1 Dy2 Dy1 40.67(7) . 3_666
O3 Dy2 Dy1 40.75(7) 3_666 3_666
O2 Dy2 Dy1 39.81(6) . 3_666
N7 Dy2 Dy1 96.68(8) . 3_666
O6 Dy2 Dy2 169.13(8) . 3_666
O2 Dy2 Dy2 36.92(7) 3_666 3_666
O7 Dy2 Dy2 112.22(8) . 3_666
O8 Dy2 Dy2 87.34(7) . 3_666
O1 Dy2 Dy2 100.73(7) . 3_666
O3 Dy2 Dy2 68.56(7) 3_666 3_666
O2 Dy2 Dy2 35.62(6) . 3_666
N7 Dy2 Dy2 94.42(8) . 3_666
Dy1 Dy2 Dy2 62.792(6) 3_666 3_666
O6 Dy2 Dy1 117.75(8) . .
O2 Dy2 Dy1 33.91(6) 3_666 .
O7 Dy2 Dy1 80.90(7) . .
O8 Dy2 Dy1 36.18(7) . .
O1 Dy2 Dy1 152.74(7) . .
O3 Dy2 Dy1 110.07(7) 3_666 .
O2 Dy2 Dy1 84.91(6) . .
N7 Dy2 Dy1 88.16(8) . .
Dy1 Dy2 Dy1 118.555(6) 3_666 .
Dy2 Dy2 Dy1 55.764(5) 3_666 .
C52 O5 Dy1 131.5(3) . .
Dy1 O2 Dy2 112.13(11) 3_666 3_666
Dy1 O2 Dy2 98.80(10) 3_666 .
Dy2 O2 Dy2 107.45(10) 3_666 .
C6 O1 Dy1 121.0(2) . 3_666
C6 O1 Dy2 141.0(3) . .
Dy1 O1 Dy2 97.96(10) 3_666 .
C61 O6 Dy2 134.4(3) . .
C21 O3 Dy1 120.9(2) . .
C21 O3 Dy2 141.4(3) . 3_666
Dy1 O3 Dy2 97.74(10) . 3_666
C63 O7 Dy2 132.9(3) . .
C31 N7 C35 117.8(4) . .
C31 N7 Dy2 127.3(3) . .
C35 N7 Dy2 114.0(3) . .
C50 O4 Dy1 134.2(3) . .
C16 N4 C20 118.0(4) . .
C16 N4 Dy1 126.6(3) . .
C20 N4 Dy1 114.9(3) . .
N4 C20 C19 122.1(4) . .
N4 C20 C21 117.0(4) . .
C19 C20 C21 120.9(4) . .
C36 C37 C38 120.7(5) . .
C1 N1 C5 117.2(4) . .
C1 N1 Dy1 128.5(3) . 3_666
C5 N1 Dy1 113.2(3) . 3_666
C40 N8 C39 125.3(7) . .
C25 N5 C24 121.6(5) . .
C17 C18 C19 120.3(4) . .
C36 O8 Dy2 117.9(2) . .
C36 O8 Dy1 123.2(2) . .
Dy2 O8 Dy1 108.09(11) . .
C48 C49 C47 111.4(5) . .
C48 C49 C46 105.9(5) . .
C47 C49 C46 107.8(6) . .
C48 C49 C50 109.7(4) . .
C47 C49 C50 110.5(5) . .
C46 C49 C50 111.3(5) . .
C10 N2 C9 121.1(5) . .
O3 C21 C22 124.3(4) . .
O3 C21 C20 118.4(4) . .
C22 C21 C20 117.3(4) . .
C18 C19 C20 117.3(4) . .
C18 C19 C24 123.4(4) . .
C20 C19 C24 119.3(4) . .
O7 C63 C62 123.5(5) . .
O7 C63 C64 117.6(5) . .
C62 C63 C64 118.8(5) . .
C9 C8 C7 121.4(4) . .
O1 C6 C7 123.9(4) . .
O1 C6 C5 118.9(4) . .
C7 C6 C5 117.2(4) . .
N7 C35 C34 122.1(4) . .
N7 C35 C36 116.5(4) . .
C34 C35 C36 121.4(4) . .
N4 C16 C17 123.7(5) . .
O5 C52 C51 124.7(4) . .
O5 C52 C53 117.7(4) . .
C51 C52 C53 117.6(4) . .
C3 C4 C5 117.1(4) . .
C3 C4 C9 123.5(4) . .
C5 C4 C9 119.3(4) . .
O4 C50 C51 124.4(4) . .
O4 C50 C49 117.7(4) . .
C51 C50 C49 118.0(4) . .
C18 C17 C16 118.6(4) . .
C2 C3 C4 119.7(5) . .
N1 C1 C2 123.9(4) . .
C3 C2 C1 119.7(5) . .
C23 C24 N5 125.3(5) . .
C23 C24 C19 118.9(4) . .
N5 C24 C19 115.8(4) . .
C66 C64 C65 110.5(6) . .
C66 C64 C63 111.4(5) . .
C65 C64 C63 108.1(5) . .
C66 C64 C67 108.9(6) . .
C65 C64 C67 106.5(6) . .
C63 C64 C67 111.3(4) . .
C6 C7 C8 122.4(4) . .
N7 C31 C32 123.5(4) . .
C38 C39 N8 125.9(5) . .
C38 C39 C34 118.1(5) . .
N8 C39 C34 116.0(5) . .
C33 C32 C31 119.4(5) . .
N1 C5 C4 122.4(4) . .
N1 C5 C6 116.8(4) . .
C4 C5 C6 120.8(4) . .
C21 C22 C23 121.7(4) . .
C56 C53 C55 112.3(6) . .
C56 C53 C52 112.0(5) . .
C55 C53 C52 110.6(5) . .
C56 C53 C54 107.6(7) . .
C55 C53 C54 105.9(5) . .
C52 C53 C54 108.1(5) . .
C8 C9 N2 123.8(4) . .
C8 C9 C4 118.8(4) . .
N2 C9 C4 117.4(4) . .
C58 C60 C59 109.2(5) . .
C58 C60 C57 109.6(5) . .
C59 C60 C57 108.7(6) . .
C58 C60 C61 107.3(4) . .
C59 C60 C61 113.2(5) . .
C57 C60 C61 108.8(4) . .
C50 C51 C52 125.8(4) . .
C39 C38 C37 122.4(5) . .
O6 C61 C62 123.9(5) . .
O6 C61 C60 115.5(5) . .
C62 C61 C60 120.5(5) . .
C24 C23 C22 121.8(4) . .
C33 C34 C35 117.3(4) . .
C33 C34 C39 123.6(5) . .
C35 C34 C39 119.1(5) . .
N2 C10 C11 125.1(6) . .
C15 C11 C12 117.1(7) . .
C15 C11 C10 119.5(6) . .
C12 C11 C10 123.2(6) . .
C61 C62 C63 125.5(5) . .
N5 C25 C26 120.4(6) . .
C32 C33 C34 119.8(5) . .
O8 C36 C37 123.3(4) . .
O8 C36 C35 119.0(4) . .
C37 C36 C35 117.6(4) . .
C42B C41 C42A 65.7(9) . .
C42B C41 C45A 73.9(8) . .
C42A C41 C45A 120.0 . .
C42B C41 C45B 106.0(11) . .
C42A C41 C45B 54.7(8) . .
C45A C41 C45B 100.4(7) . .
C42B C41 C40 131.2(11) . .
C42A C41 C40 119.7(6) . .
C45A C41 C40 120.2(6) . .
C45B C41 C40 115.3(8) . .
C43A C42A C41 120.0 . .
C42A C43A N9A 120.0 . .
C43A N9A C44A 120.0 . .
C45A C44A N9A 120.0 . .
C44A C45A C41 120.0 . .
C41 C42B C43B 124.5(17) . .
N9B C43B C42B 120.9(18) . .
C44B N9B C43B 119.6(18) . .
N9B C44B C45B 118.8(19) . .
C44B C45B C41 122.9(15) . .
N8 C40 C41 127.1(8) . .
N3 C13 C12 122.9(9) . .
C11 C12 C13 122.0(8) . .
C13 N3 C14 115.9(9) . .
C11 C15 C14 118.4(10) . .
C15 C14 N3 121.8(12) . .
C27 C26 C30 120.0 . .
C27 C26 C25 120.1(5) . .
C30 C26 C25 119.8(5) . .
C28 C27 C26 120.0 . .
C27 C28 N6 120.0 . .
C28 N6 C29 120.0 . .
N6 C29 C30 120.0 . .
C29 C30 C26 120.0 . .

loop_
_geom_bond_atom_site_label_1
_geom_bond_atom_site_label_2
_geom_bond_distance
_geom_bond_site_symmetry_2
Dy1 O4 2.302(3) .
Dy1 O5 2.329(3) .
Dy1 O2 2.335(3) 3_666
Dy1 O1 2.371(3) 3_666
Dy1 O3 2.374(3) .
Dy1 O8 2.407(3) .
Dy1 N4 2.533(3) .
Dy1 N1 2.587(4) 3_666
Dy1 Dy2 3.6035(3) 3_666
Dy1 Dy2 3.8764(3) .
Dy2 O6 2.284(3) .
Dy2 O2 2.337(3) 3_666
Dy2 O7 2.344(3) .
Dy2 O8 2.381(3) .
Dy2 O1 2.405(3) .
Dy2 O3 2.410(3) 3_666
Dy2 O2 2.411(3) .
Dy2 N7 2.535(4) .
Dy2 Dy1 3.6034(3) 3_666
Dy2 Dy2 3.8285(4) 3_666
O5 C52 1.276(5) .
O2 Dy1 2.335(3) 3_666
O2 Dy2 2.338(3) 3_666
O1 C6 1.320(5) .
O1 Dy1 2.371(3) 3_666
O6 C61 1.272(6) .
O3 C21 1.325(5) .
O3 Dy2 2.410(3) 3_666
O7 C63 1.274(6) .
N7 C31 1.320(6) .
N7 C35 1.374(6) .
O4 C50 1.270(5) .
N4 C16 1.324(6) .
N4 C20 1.365(5) .
C20 C19 1.417(6) .
C20 C21 1.431(6) .
C37 C36 1.380(6) .
C37 C38 1.408(7) .
N1 C1 1.327(6) .
N1 C5 1.373(6) .
N1 Dy1 2.587(3) 3_666
N8 C40 1.179(8) .
N8 C39 1.410(7) .
N5 C25 1.249(8) .
N5 C24 1.412(6) .
C18 C17 1.362(7) .
C18 C19 1.406(7) .
C48 C49 1.498(8) .
O8 C36 1.337(5) .
C57 C60 1.538(9) .
C49 C47 1.502(9) .
C49 C46 1.540(9) .
C49 C50 1.545(6) .
N2 C10 1.228(7) .
N2 C9 1.403(6) .
C21 C22 1.379(6) .
C19 C24 1.420(7) .
C63 C62 1.396(8) .
C63 C64 1.539(7) .
C8 C9 1.383(7) .
C8 C7 1.396(6) .
C6 C7 1.381(6) .
C6 C5 1.439(6) .
C35 C34 1.417(6) .
C35 C36 1.419(7) .
C16 C17 1.401(7) .
C52 C51 1.387(7) .
C52 C53 1.548(7) .
C4 C3 1.410(7) .
C4 C5 1.418(6) .
C4 C9 1.427(7) .
C50 C51 1.386(7) .
C3 C2 1.355(7) .
C1 C2 1.386(7) .
C24 C23 1.369(7) .
C64 C66 1.507(9) .
C64 C65 1.519(8) .
C64 C67 1.545(9) .
C31 C32 1.401(7) .
C39 C38 1.374(8) .
C39 C34 1.422(7) .
C32 C33 1.353(8) .
C22 C23 1.399(6) .
C53 C56 1.454(9) .
C53 C55 1.511(9) .
C53 C54 1.564(10) .
C60 C58 1.521(8) .
C60 C59 1.529(9) .
C60 C61 1.547(7) .
C61 C62 1.376(8) .
C34 C33 1.412(8) .
C10 C11 1.463(8) .
C11 C15 1.330(11) .
C11 C12 1.352(9) .
C25 C26 1.483(6) .
C41 C42B 1.380(18) .
C41 C42A 1.3900 .
C41 C45A 1.3900 .
C41 C45B 1.47(2) .
C41 C40 1.469(8) .
C42A C43A 1.3900 .
C43A N9A 1.3900 .
N9A C44A 1.3900 .
C44A C45A 1.3900 .
C42B C43B 1.40(2) .
C43B N9B 1.36(3) .
N9B C44B 1.29(2) .
C44B C45B 1.43(2) .
C13 N3 1.225(12) .
C13 C12 1.387(11) .
N3 C14 1.405(14) .
C15 C14 1.388(13) .
C26 C27 1.3900 .
C26 C30 1.3900 .
C27 C28 1.3900 .
C28 N6 1.3900 .
N6 C29 1.3900 .
C29 C30 1.3900 .

loop_
_geom_torsion_atom_site_label_1
_geom_torsion_atom_site_label_2
_geom_torsion_atom_site_label_3
_geom_torsion_atom_site_label_4
_geom_torsion
_geom_torsion_site_symmetry_1
_geom_torsion_site_symmetry_4
O4 Dy1 Dy2 O6 -13.98(12) . .
O5 Dy1 Dy2 O6 -92.40(12) . .
O2 Dy1 Dy2 O6 -146.32(15) 3_666 .
O1 Dy1 Dy2 O6 -174.90(12) 3_666 .
O3 Dy1 Dy2 O6 124.15(12) . .
O8 Dy1 Dy2 O6 23.15(15) . .
N4 Dy1 Dy2 O6 70.64(13) . .
N1 Dy1 Dy2 O6 -167.4(3) 3_666 .
Dy2 Dy1 Dy2 O6 169.81(9) 3_666 .
O4 Dy1 Dy2 O2 132.34(14) . 3_666
O5 Dy1 Dy2 O2 53.92(14) . 3_666
O1 Dy1 Dy2 O2 -28.58(14) 3_666 3_666
O3 Dy1 Dy2 O2 -89.53(14) . 3_666
O8 Dy1 Dy2 O2 169.47(17) . 3_666
N4 Dy1 Dy2 O2 -143.05(15) . 3_666
N1 Dy1 Dy2 O2 -21.1(3) 3_666 3_666
Dy2 Dy1 Dy2 O2 -43.87(12) 3_666 3_666
O4 Dy1 Dy2 O7 51.30(11) . .
O5 Dy1 Dy2 O7 -27.12(11) . .
O2 Dy1 Dy2 O7 -81.04(14) 3_666 .
O1 Dy1 Dy2 O7 -109.62(10) 3_666 .
O3 Dy1 Dy2 O7 -170.57(11) . .
O8 Dy1 Dy2 O7 88.43(14) . .
N4 Dy1 Dy2 O7 135.92(12) . .
N1 Dy1 Dy2 O7 -102.1(3) 3_666 .
Dy2 Dy1 Dy2 O7 -124.91(8) 3_666 .
O4 Dy1 Dy2 O8 -37.13(14) . .
O5 Dy1 Dy2 O8 -115.55(14) . .
O2 Dy1 Dy2 O8 -169.47(17) 3_666 .
O1 Dy1 Dy2 O8 161.95(14) 3_666 .
O3 Dy1 Dy2 O8 101.00(14) . .
N4 Dy1 Dy2 O8 47.49(15) . .
N1 Dy1 Dy2 O8 169.4(3) 3_666 .
Dy2 Dy1 Dy2 O8 146.67(12) 3_666 .
O4 Dy1 Dy2 O1 -149.82(16) . .
O5 Dy1 Dy2 O1 131.76(16) . .
O2 Dy1 Dy2 O1 77.84(19) 3_666 .
O1 Dy1 Dy2 O1 49.3(2) 3_666 .
O3 Dy1 Dy2 O1 -11.69(16) . .
O8 Dy1 Dy2 O1 -112.69(19) . .
N4 Dy1 Dy2 O1 -65.20(17) . .
N1 Dy1 Dy2 O1 56.7(4) 3_666 .
Dy2 Dy1 Dy2 O1 33.98(14) 3_666 .
O4 Dy1 Dy2 O3 132.21(11) . 3_666
O5 Dy1 Dy2 O3 53.80(10) . 3_666
O2 Dy1 Dy2 O3 -0.12(14) 3_666 3_666
O1 Dy1 Dy2 O3 -28.71(10) 3_666 3_666
O3 Dy1 Dy2 O3 -89.65(10) . 3_666
O8 Dy1 Dy2 O3 169.34(14) . 3_666
N4 Dy1 Dy2 O3 -143.17(11) . 3_666
N1 Dy1 Dy2 O3 -21.2(3) 3_666 3_666
Dy2 Dy1 Dy2 O3 -43.99(7) 3_666 3_666
O4 Dy1 Dy2 O2 -161.69(10) . .
O5 Dy1 Dy2 O2 119.89(10) . .
O2 Dy1 Dy2 O2 65.97(16) 3_666 .
O1 Dy1 Dy2 O2 37.39(9) 3_666 .
O3 Dy1 Dy2 O2 -23.56(10) . .
O8 Dy1 Dy2 O2 -124.56(14) . .
N4 Dy1 Dy2 O2 -77.07(11) . .
N1 Dy1 Dy2 O2 44.9(3) 3_666 .
Dy2 Dy1 Dy2 O2 22.10(6) 3_666 .
O4 Dy1 Dy2 N7 -87.19(11) . .
O5 Dy1 Dy2 N7 -165.61(11) . .
O2 Dy1 Dy2 N7 140.47(15) 3_666 .
O1 Dy1 Dy2 N7 111.89(11) 3_666 .
O3 Dy1 Dy2 N7 50.94(11) . .
O8 Dy1 Dy2 N7 -50.06(14) . .
N4 Dy1 Dy2 N7 -2.57(12) . .
N1 Dy1 Dy2 N7 119.4(3) 3_666 .
Dy2 Dy1 Dy2 N7 96.61(8) 3_666 .
O4 Dy1 Dy2 Dy1 176.21(8) . 3_666
O5 Dy1 Dy2 Dy1 97.79(8) . 3_666
O2 Dy1 Dy2 Dy1 43.87(12) 3_666 3_666
O1 Dy1 Dy2 Dy1 15.29(7) 3_666 3_666
O3 Dy1 Dy2 Dy1 -45.66(7) . 3_666
O8 Dy1 Dy2 Dy1 -146.67(12) . 3_666
N4 Dy1 Dy2 Dy1 -99.18(9) . 3_666
N1 Dy1 Dy2 Dy1 22.8(3) 3_666 3_666
Dy2 Dy1 Dy2 Dy1 0.0 3_666 3_666
O4 Dy1 Dy2 Dy2 176.21(8) . 3_666
O5 Dy1 Dy2 Dy2 97.79(8) . 3_666
O2 Dy1 Dy2 Dy2 43.87(12) 3_666 3_666
O1 Dy1 Dy2 Dy2 15.29(7) 3_666 3_666
O3 Dy1 Dy2 Dy2 -45.66(7) . 3_666
O8 Dy1 Dy2 Dy2 -146.67(12) . 3_666
N4 Dy1 Dy2 Dy2 -99.18(9) . 3_666
N1 Dy1 Dy2 Dy2 22.8(3) 3_666 3_666
O4 Dy1 O5 C52 23.7(4) . .
O2 Dy1 O5 C52 162.6(4) 3_666 .
O1 Dy1 O5 C52 -126.2(4) 3_666 .
O3 Dy1 O5 C52 -155.3(4) . .
O8 Dy1 O5 C52 100.0(4) . .
N4 Dy1 O5 C52 -15.7(5) . .
N1 Dy1 O5 C52 -58.9(4) 3_666 .
Dy2 Dy1 O5 C52 -161.5(4) 3_666 .
Dy2 Dy1 O5 C52 135.4(4) . .
O6 Dy2 O2 Dy1 81.03(17) . 3_666
O2 Dy2 O2 Dy1 -116.64(14) 3_666 3_666
O7 Dy2 O2 Dy1 -82.17(17) . 3_666
O8 Dy2 O2 Dy1 -179.17(9) . 3_666
O1 Dy2 O2 Dy1 36.89(9) . 3_666
O3 Dy2 O2 Dy1 -35.29(9) 3_666 3_666
N7 Dy2 O2 Dy1 121.57(12) . 3_666
Dy2 Dy2 O2 Dy1 -116.64(14) 3_666 3_666
Dy1 Dy2 O2 Dy1 -148.92(8) . 3_666
O6 Dy2 O2 Dy2 -162.34(13) . 3_666
O2 Dy2 O2 Dy2 0.0 3_666 3_666
O7 Dy2 O2 Dy2 34.5(2) . 3_666
O8 Dy2 O2 Dy2 -62.53(12) . 3_666
O1 Dy2 O2 Dy2 153.53(13) . 3_666
O3 Dy2 O2 Dy2 81.34(11) 3_666 3_666
N7 Dy2 O2 Dy2 -121.79(12) . 3_666
Dy1 Dy2 O2 Dy2 116.64(14) 3_666 3_666
Dy1 Dy2 O2 Dy2 -32.28(8) . 3_666
O6 Dy2 O1 C6 -10.3(4) . .
O2 Dy2 O1 C6 179.7(4) 3_666 .
O7 Dy2 O1 C6 -74.2(4) . .
O8 Dy2 O1 C6 58.3(5) . .
O3 Dy2 O1 C6 -139.8(4) 3_666 .
O2 Dy2 O1 C6 144.0(4) . .
N7 Dy2 O1 C6 66.8(4) . .
Dy1 Dy2 O1 C6 -179.8(5) 3_666 .
Dy2 Dy2 O1 C6 159.3(4) 3_666 .
Dy1 Dy2 O1 C6 131.3(4) . .
O6 Dy2 O1 Dy1 169.54(12) . 3_666
O2 Dy2 O1 Dy1 -0.49(17) 3_666 3_666
O7 Dy2 O1 Dy1 105.64(12) . 3_666
O8 Dy2 O1 Dy1 -121.81(15) . 3_666
O3 Dy2 O1 Dy1 40.07(9) 3_666 3_666
O2 Dy2 O1 Dy1 -36.14(9) . 3_666
N7 Dy2 O1 Dy1 -113.38(12) . 3_666
Dy2 Dy2 O1 Dy1 -20.82(9) 3_666 3_666
Dy1 Dy2 O1 Dy1 -48.87(19) . 3_666
O2 Dy2 O6 C61 11.9(5) 3_666 .
O7 Dy2 O6 C61 -26.9(4) . .
O8 Dy2 O6 C61 56.3(4) . .
O1 Dy2 O6 C61 -156.0(4) . .
O3 Dy2 O6 C61 -99.2(4) 3_666 .
O2 Dy2 O6 C61 163.3(4) . .
N7 Dy2 O6 C61 123.1(4) . .
Dy1 Dy2 O6 C61 -147.9(4) 3_666 .
Dy2 Dy2 O6 C61 93.6(6) 3_666 .
Dy1 Dy2 O6 C61 42.8(4) . .
O4 Dy1 O3 C21 -7.8(4) . .
O5 Dy1 O3 C21 170.7(3) . .
O2 Dy1 O3 C21 -145.0(3) 3_666 .
O1 Dy1 O3 C21 139.4(3) 3_666 .
O8 Dy1 O3 C21 -73.1(3) . .
N4 Dy1 O3 C21 14.6(3) . .
N1 Dy1 O3 C21 84.9(3) 3_666 .
Dy2 Dy1 O3 C21 179.7(3) 3_666 .
Dy2 Dy1 O3 C21 -108.9(3) . .
O4 Dy1 O3 Dy2 172.49(12) . 3_666
O5 Dy1 O3 Dy2 -9.0(2) . 3_666
O2 Dy1 O3 Dy2 35.34(9) 3_666 3_666
O1 Dy1 O3 Dy2 -40.29(10) 3_666 3_666
O8 Dy1 O3 Dy2 107.25(11) . 3_666
N4 Dy1 O3 Dy2 -165.10(14) . 3_666
N1 Dy1 O3 Dy2 -94.75(11) 3_666 3_666
Dy2 Dy1 O3 Dy2 71.42(7) . 3_666
O6 Dy2 O7 C63 24.3(4) . .
O2 Dy2 O7 C63 -132.9(4) 3_666 .
O8 Dy2 O7 C63 -61.9(4) . .
O1 Dy2 O7 C63 93.0(4) . .
O3 Dy2 O7 C63 150.1(4) 3_666 .
O2 Dy2 O7 C63 -166.5(3) . .
N7 Dy2 O7 C63 -21.3(5) . .
Dy1 Dy2 O7 C63 142.9(4) 3_666 .
Dy2 Dy2 O7 C63 -145.6(4) 3_666 .
Dy1 Dy2 O7 C63 -98.5(4) . .
O6 Dy2 N7 C31 97.3(4) . .
O2 Dy2 N7 C31 -120.7(4) 3_666 .
O7 Dy2 N7 C31 142.0(4) . .
O8 Dy2 N7 C31 -173.2(4) . .
O1 Dy2 N7 C31 12.0(4) . .
O3 Dy2 N7 C31 -25.3(4) 3_666 .
O2 Dy2 N7 C31 -58.3(4) . .
Dy1 Dy2 N7 C31 -25.0(4) 3_666 .
Dy2 Dy2 N7 C31 -88.1(4) 3_666 .
Dy1 Dy2 N7 C31 -143.5(4) . .
O6 Dy2 N7 C35 -72.1(3) . .
O2 Dy2 N7 C35 69.9(3) 3_666 .
O7 Dy2 N7 C35 -27.4(4) . .
O8 Dy2 N7 C35 17.4(3) . .
O1 Dy2 N7 C35 -157.3(3) . .
O3 Dy2 N7 C35 165.3(3) 3_666 .
O2 Dy2 N7 C35 132.3(3) . .
Dy1 Dy2 N7 C35 165.6(3) 3_666 .
Dy2 Dy2 N7 C35 102.6(3) 3_666 .
Dy1 Dy2 N7 C35 47.1(3) . .
O5 Dy1 O4 C50 -17.2(4) . .
O2 Dy1 O4 C50 -79.8(4) 3_666 .
O1 Dy1 O4 C50 35.0(5) 3_666 .
O3 Dy1 O4 C50 161.9(3) . .
O8 Dy1 O4 C50 -134.8(4) . .
N4 Dy1 O4 C50 141.0(4) . .
N1 Dy1 O4 C50 59.5(4) 3_666 .
Dy2 Dy1 O4 C50 -78.4(9) 3_666 .
Dy2 Dy1 O4 C50 -114.1(4) . .
O4 Dy1 N4 C16 -18.0(4) . .
O5 Dy1 N4 C16 20.7(5) . .
O2 Dy1 N4 C16 -156.9(3) 3_666 .
O1 Dy1 N4 C16 122.3(4) 3_666 .
O3 Dy1 N4 C16 176.1(4) . .
O8 Dy1 N4 C16 -103.8(4) . .
N1 Dy1 N4 C16 62.8(4) 3_666 .
Dy2 Dy1 N4 C16 165.8(4) 3_666 .
Dy2 Dy1 N4 C16 -129.4(4) . .
O4 Dy1 N4 C20 154.0(3) . .
O5 Dy1 N4 C20 -167.3(3) . .
O2 Dy1 N4 C20 15.1(4) 3_666 .
O1 Dy1 N4 C20 -65.7(3) 3_666 .
O3 Dy1 N4 C20 -12.0(3) . .
O8 Dy1 N4 C20 68.2(3) . .
N1 Dy1 N4 C20 -125.2(3) 3_666 .
Dy2 Dy1 N4 C20 -22.2(3) 3_666 .
Dy2 Dy1 N4 C20 42.5(3) . .
C16 N4 C20 C19 1.5(6) . .
Dy1 N4 C20 C19 -171.2(3) . .
C16 N4 C20 C21 -177.9(4) . .
Dy1 N4 C20 C21 9.4(5) . .
O6 Dy2 O8 C36 54.9(3) . .
O2 Dy2 O8 C36 -151.8(3) 3_666 .
O7 Dy2 O8 C36 128.6(3) . .
O1 Dy2 O8 C36 -13.4(4) . .
O3 Dy2 O8 C36 -163.3(3) 3_666 .
O2 Dy2 O8 C36 -87.4(3) . .
N7 Dy2 O8 C36 -22.5(3) . .
Dy1 Dy2 O8 C36 -88.3(3) 3_666 .
Dy2 Dy2 O8 C36 -118.5(3) 3_666 .
Dy1 Dy2 O8 C36 -145.6(3) . .
O6 Dy2 O8 Dy1 -159.52(13) . .
O2 Dy2 O8 Dy1 -6.24(10) 3_666 .
O7 Dy2 O8 Dy1 -85.86(12) . .
O1 Dy2 O8 Dy1 132.13(14) . .
O3 Dy2 O8 Dy1 -17.8(2) 3_666 .
O2 Dy2 O8 Dy1 58.21(13) . .
N7 Dy2 O8 Dy1 123.07(15) . .
Dy1 Dy2 O8 Dy1 57.28(17) 3_666 .
Dy2 Dy2 O8 Dy1 27.05(9) 3_666 .
O4 Dy1 O8 C36 -70.3(3) . .
O5 Dy1 O8 C36 -140.5(3) . .
O2 Dy1 O8 C36 149.6(3) 3_666 .
O1 Dy1 O8 C36 118.5(3) 3_666 .
O3 Dy1 O8 C36 75.2(3) . .
N4 Dy1 O8 C36 8.1(3) . .
N1 Dy1 O8 C36 -29.7(5) 3_666 .
Dy2 Dy1 O8 C36 114.5(3) 3_666 .
Dy2 Dy1 O8 C36 143.4(4) . .
O4 Dy1 O8 Dy2 146.35(13) . .
O5 Dy1 O8 Dy2 76.16(14) . .
O2 Dy1 O8 Dy2 6.26(10) 3_666 .
O1 Dy1 O8 Dy2 -24.89(19) 3_666 .
O3 Dy1 O8 Dy2 -68.19(11) . .
N4 Dy1 O8 Dy2 -135.21(13) . .
N1 Dy1 O8 Dy2 -173.0(2) 3_666 .
Dy2 Dy1 O8 Dy2 -28.89(10) 3_666 .
Dy1 O3 C21 C22 164.6(3) . .
Dy2 O3 C21 C22 -15.9(7) 3_666 .
Dy1 O3 C21 C20 -15.8(5) . .
Dy2 O3 C21 C20 163.6(3) 3_666 .
N4 C20 C21 O3 3.3(6) . .
C19 C20 C21 O3 -176.2(4) . .
N4 C20 C21 C22 -177.2(4) . .
C19 C20 C21 C22 3.4(6) . .
C17 C18 C19 C20 1.9(8) . .
C17 C18 C19 C24 -179.8(5) . .
N4 C20 C19 C18 -2.9(7) . .
C21 C20 C19 C18 176.6(4) . .
N4 C20 C19 C24 178.7(4) . .
C21 C20 C19 C24 -1.9(7) . .
Dy2 O7 C63 C62 -16.5(7) . .
Dy2 O7 C63 C64 162.4(3) . .
Dy1 O1 C6 C7 160.8(4) 3_666 .
Dy2 O1 C6 C7 -19.4(7) . .
Dy1 O1 C6 C5 -19.2(5) 3_666 .
Dy2 O1 C6 C5 160.6(3) . .
C31 N7 C35 C34 -1.2(6) . .
Dy2 N7 C35 C34 169.2(4) . .
C31 N7 C35 C36 177.7(4) . .
Dy2 N7 C35 C36 -11.8(5) . .
C20 N4 C16 C17 0.9(7) . .
Dy1 N4 C16 C17 172.6(4) . .
Dy1 O5 C52 C51 -21.6(7) . .
Dy1 O5 C52 C53 156.8(4) . .
Dy1 O4 C50 C51 7.7(7) . .
Dy1 O4 C50 C49 -171.2(3) . .
C48 C49 C50 O4 -121.3(5) . .
C47 C49 C50 O4 115.5(6) . .
C46 C49 C50 O4 -4.3(7) . .
C48 C49 C50 C51 59.8(7) . .
C47 C49 C50 C51 -63.5(7) . .
C46 C49 C50 C51 176.7(5) . .
C19 C18 C17 C16 0.3(8) . .
N4 C16 C17 C18 -1.8(8) . .
C5 C4 C3 C2 0.8(8) . .
C9 C4 C3 C2 -178.5(5) . .
C5 N1 C1 C2 0.2(7) . .
Dy1 N1 C1 C2 166.9(4) 3_666 .
C4 C3 C2 C1 0.6(8) . .
N1 C1 C2 C3 -1.2(9) . .
C25 N5 C24 C23 27.3(8) . .
C25 N5 C24 C19 -152.8(5) . .
C18 C19 C24 C23 -179.1(5) . .
C20 C19 C24 C23 -0.8(7) . .
C18 C19 C24 N5 1.0(8) . .
C20 C19 C24 N5 179.3(4) . .
O7 C63 C64 C66 130.4(6) . .
C62 C63 C64 C66 -50.7(8) . .
O7 C63 C64 C65 -108.0(6) . .
C62 C63 C64 C65 71.0(7) . .
O7 C63 C64 C67 8.6(7) . .
C62 C63 C64 C67 -172.4(5) . .
O1 C6 C7 C8 178.8(4) . .
C5 C6 C7 C8 -1.2(7) . .
C9 C8 C7 C6 0.0(8) . .
C35 N7 C31 C32 0.7(7) . .
Dy2 N7 C31 C32 -168.3(4) . .
C40 N8 C39 C38 -13.8(12) . .
C40 N8 C39 C34 164.7(8) . .
N7 C31 C32 C33 -0.2(9) . .
C1 N1 C5 C4 1.4(6) . .
Dy1 N1 C5 C4 -167.3(3) 3_666 .
C1 N1 C5 C6 -178.0(4) . .
Dy1 N1 C5 C6 13.3(5) 3_666 .
C3 C4 C5 N1 -1.9(7) . .
C9 C4 C5 N1 177.5(4) . .
C3 C4 C5 C6 177.5(4) . .
C9 C4 C5 C6 -3.2(7) . .
O1 C6 C5 N1 2.2(6) . .
C7 C6 C5 N1 -177.8(4) . .
O1 C6 C5 C4 -177.2(4) . .
C7 C6 C5 C4 2.8(6) . .
O3 C21 C22 C23 177.2(4) . .
C20 C21 C22 C23 -2.3(7) . .
O5 C52 C53 C56 -2.5(9) . .
C51 C52 C53 C56 176.1(7) . .
O5 C52 C53 C55 123.7(6) . .
C51 C52 C53 C55 -57.8(7) . .
O5 C52 C53 C54 -120.8(6) . .
C51 C52 C53 C54 57.7(7) . .
C7 C8 C9 N2 -179.8(5) . .
C7 C8 C9 C4 -0.3(8) . .
C10 N2 C9 C8 -22.8(9) . .
C10 N2 C9 C4 157.6(6) . .
C3 C4 C9 C8 -178.8(5) . .
C5 C4 C9 C8 1.9(7) . .
C3 C4 C9 N2 0.8(8) . .
C5 C4 C9 N2 -178.5(4) . .
O4 C50 C51 C52 7.2(8) . .
C49 C50 C51 C52 -174.0(5) . .
O5 C52 C51 C50 0.2(9) . .
C53 C52 C51 C50 -178.2(5) . .
N8 C39 C38 C37 173.4(6) . .
C34 C39 C38 C37 -5.1(9) . .
C36 C37 C38 C39 -0.5(8) . .
Dy2 O6 C61 C62 21.2(7) . .
Dy2 O6 C61 C60 -161.4(3) . .
C58 C60 C61 O6 -72.3(6) . .
C59 C60 C61 O6 167.1(6) . .
C57 C60 C61 O6 46.1(6) . .
C58 C60 C61 C62 105.2(6) . .
C59 C60 C61 C62 -15.4(8) . .
C57 C60 C61 C62 -136.4(5) . .
N5 C24 C23 C22 -178.2(5) . .
C19 C24 C23 C22 1.9(8) . .
C21 C22 C23 C24 -0.3(8) . .
N7 C35 C34 C33 1.2(7) . .
C36 C35 C34 C33 -177.8(5) . .
N7 C35 C34 C39 -179.4(5) . .
C36 C35 C34 C39 1.7(7) . .
C38 C39 C34 C33 -176.2(5) . .
N8 C39 C34 C33 5.1(8) . .
C38 C39 C34 C35 4.4(8) . .
N8 C39 C34 C35 -174.3(5) . .
C9 N2 C10 C11 178.1(6) . .
N2 C10 C11 C15 -13.7(13) . .
N2 C10 C11 C12 171.9(9) . .
O6 C61 C62 C63 2.6(9) . .
C60 C61 C62 C63 -174.7(5) . .
O7 C63 C62 C61 -4.4(8) . .
C64 C63 C62 C61 176.7(5) . .
C24 N5 C25 C26 178.6(5) . .
C31 C32 C33 C34 0.1(9) . .
C35 C34 C33 C32 -0.6(8) . .
C39 C34 C33 C32 -180.0(6) . .
Dy2 O8 C36 C37 -156.1(4) . .
Dy1 O8 C36 C37 63.8(5) . .
Dy2 O8 C36 C35 26.3(5) . .
Dy1 O8 C36 C35 -113.7(4) . .
C38 C37 C36 O8 -171.0(4) . .
C38 C37 C36 C35 6.6(7) . .
N7 C35 C36 O8 -8.4(6) . .
C34 C35 C36 O8 170.6(4) . .
N7 C35 C36 C37 173.9(4) . .
C34 C35 C36 C37 -7.1(7) . .
C42B C41 C42A C43A -52.4(9) . .
C45A C41 C42A C43A 0.0 . .
C45B C41 C42A C43A 81.2(8) . .
C40 C41 C42A C43A -177.4(8) . .
C41 C42A C43A N9A 0.0 . .
C42A C43A N9A C44A 0.0 . .
C43A N9A C44A C45A 0.0 . .
N9A C44A C45A C41 0.0 . .
C42B C41 C45A C44A 48.7(9) . .
C42A C41 C45A C44A 0.0 . .
C45B C41 C45A C44A -55.1(7) . .
C40 C41 C45A C44A 177.4(8) . .
C42A C41 C42B C43B 64.6(17) . .
C45A C41 C42B C43B -69.9(17) . .
C45B C41 C42B C43B 27(2) . .
C40 C41 C42B C43B 173.8(14) . .
C41 C42B C43B N9B -15(3) . .
C42B C43B N9B C44B 3(3) . .
C43B N9B C44B C45B -7(3) . .
N9B C44B C45B C41 23(3) . .
C42B C41 C45B C44B -31(2) . .
C42A C41 C45B C44B -74.1(16) . .
C45A C41 C45B C44B 45.5(18) . .
C40 C41 C45B C44B 176.2(15) . .
C39 N8 C40 C41 -174.2(8) . .
C42B C41 C40 N8 -117.5(15) . .
C42A C41 C40 N8 -34.9(14) . .
C45A C41 C40 N8 147.7(10) . .
C45B C41 C40 N8 27.3(16) . .
C15 C11 C12 C13 3.5(16) . .
C10 C11 C12 C13 178.0(9) . .
N3 C13 C12 C11 2.1(19) . .
C12 C13 N3 C14 -12(2) . .
C12 C11 C15 C14 1.7(16) . .
C10 C11 C15 C14 -173.0(10) . .
C11 C15 C14 N3 -12(2) . .
C13 N3 C14 C15 17(2) . .
N5 C25 C26 C27 4.0(7) . .
N5 C25 C26 C30 -172.0(5) . .
C30 C26 C27 C28 0.0 . .
C25 C26 C27 C28 -176.0(5) . .
C26 C27 C28 N6 0.0 . .
C27 C28 N6 C29 0.0 . .
C28 N6 C29 C30 0.0 . .
N6 C29 C30 C26 0.0 . .
C27 C26 C30 C29 0.0 . .
C25 C26 C30 C29 176.0(5) . .

loop_
_platon_squeeze_void_nr
_platon_squeeze_void_average_x
_platon_squeeze_void_average_y
_platon_squeeze_void_average_z
_platon_squeeze_void_volume
_platon_squeeze_void_count_electrons
_platon_squeeze_void_content
1 0.500 0.000 1.000 314 43 ' '
2 0.362 -0.030 0.420 24 2 ' '
3 0.638 0.030 0.580 24 2 ' '
4 1.000 0.500 0.500 314 43 ' '
5 0.138 0.470 0.080 24 2 ' '
6 0.862 0.530 0.920 24 2 ' '
